data_7110022
loop_
_publ_author_name
'Amrendra K. Singh'
'Benjamin G. Levine'
'Richard J. Staples'
'Aaron L. Odom'

_publ_section_title
;
 A 4-coordinate Ru(II) imido: unusual geometry, synthesis, and reactivity
;
_journal_name_full Chem.Commun.
_journal_page_first 10799
_journal_paper_doi 10.1039/c3cc46596a
_journal_volume 49
_journal_year 2013
_chemical_formula_moiety 'C28 H49 N2 O P3 Ru, C7 H8'
_chemical_formula_sum 'C35 H57 N2 O P3 Ru'
_chemical_formula_weight 715.83
_chemical_name_systematic
;
 ?
;
_space_group_crystal_system monoclinic
_space_group_IT_number 14
_space_group_name_Hall '-P 2yn'
_space_group_name_H-M_alt 'P 1 21/n 1'
_symmetry_space_group_name_Hall '-P 2yn'
_symmetry_space_group_name_H-M 'P 1 21/n 1'
_atom_sites_solution_hydrogens geom
_audit_creation_date 2013-06-03
_audit_creation_method
;
  Olex2 1.2
  (compiled Apr 23 2013 17:59:47, GUI svn.r4466)
;
_cell_angle_alpha 90
_cell_angle_beta 95.0540(10)
_cell_angle_gamma 90
_cell_formula_units_Z 4
_cell_length_a 10.4066(7)
_cell_length_b 21.1342(15)
_cell_length_c 17.1162(12)
_cell_measurement_reflns_used 4269
_cell_measurement_temperature 173(2)
_cell_measurement_theta_max 25.25
_cell_measurement_theta_min 2.19
_cell_volume 3749.8(5)
_computing_data_reduction 'SAINT v8.27A (Bruker, 2012)'
_computing_molecular_graphics
;
O. V. Dolomanov, L. J. Bourhis, R. J. Gildea, J. A. K. Howard and H. Puschmann,
OLEX2: a complete structure solution, refinement and analysis program.
J. Appl. Cryst. (2009). 42, 339-341.
;
_computing_publication_material
;
O. V. Dolomanov, L. J. Bourhis, R. J. Gildea, J. A. K. Howard and H. Puschmann,
OLEX2: a complete structure solution, refinement and analysis program.
J. Appl. Cryst. (2009). 42, 339-341.
;
_computing_structure_refinement
;
SHELXL, G.M. Sheldrick, Acta Cryst.
(2008). A64, 112-122
;
_diffrn_ambient_temperature 173.15
_diffrn_measured_fraction_theta_full 1.000
_diffrn_measured_fraction_theta_max 0.997
_diffrn_measurement_device_type 'Bruker APEX-II CCD'
_diffrn_measurement_method '\f and \w scans'
_diffrn_radiation_monochromator graphite
_diffrn_radiation_type MoK\a
_diffrn_radiation_wavelength 0.71073
_diffrn_reflns_av_unetI/netI 0.0591
_diffrn_reflns_Laue_measured_fraction_full 1.000
_diffrn_reflns_Laue_measured_fraction_max 0.997
_diffrn_reflns_limit_h_max 12
_diffrn_reflns_limit_h_min -12
_diffrn_reflns_limit_k_max 25
_diffrn_reflns_limit_k_min 0
_diffrn_reflns_limit_l_max 20
_diffrn_reflns_limit_l_min 0
_diffrn_reflns_number 12583
_diffrn_reflns_point_group_measured_fraction_full 1.000
_diffrn_reflns_point_group_measured_fraction_max 0.997
_diffrn_reflns_theta_full 25.242
_diffrn_reflns_theta_max 25.422
_diffrn_reflns_theta_min 1.927
_diffrn_standards_number 0
_exptl_absorpt_coefficient_mu 0.574
_exptl_absorpt_correction_T_max 1
_exptl_absorpt_correction_T_min 0.687942
_exptl_absorpt_correction_type multi-scan
_exptl_absorpt_process_details
;
 TWINABS-2012/1 (Bruker,2012) was used for absorption correction.
 
For component 1:
 wR2(int) was 0.0643 before and 0.0582 after correction.
 The Ratio of minimum to maximum transmission is 0.93.
 The \l/2 correction factor is Not present
 
For component 2:
 wR2(int) was 0.1063 before and 0.0631 after correction.
 The Ratio of minimum to maximum transmission not present.
 The \l/2 correction factor is Not present

Final HKLF 4 output contains 84247 reflections, Rint = 0.0861
 (24631 with I > 3sig(I), Rint = 0.0485)
;
_exptl_crystal_colour red
_exptl_crystal_colour_primary red
_exptl_crystal_density_diffrn 1.268
_exptl_crystal_F_000 1512
_exptl_crystal_size_max 0.172
_exptl_crystal_size_mid 0.166
_exptl_crystal_size_min 0.128
_refine_diff_density_max 0.405
_refine_diff_density_min -0.356
_refine_diff_density_rms 0.074
_refine_ls_extinction_method none
_refine_ls_goodness_of_fit_ref 1.029
_refine_ls_hydrogen_treatment constr
_refine_ls_matrix_type full
_refine_ls_number_parameters 394
_refine_ls_number_reflns 12583
_refine_ls_number_restraints 0
_refine_ls_restrained_S_all 1.029
_refine_ls_R_factor_all 0.0600
_refine_ls_R_factor_gt 0.0392
_refine_ls_shift/su_max 0.001
_refine_ls_shift/su_mean 0.000
_refine_ls_structure_factor_coef Fsqd
_refine_ls_weighting_details
;
 w=1/[\s^2^(Fo^2^)+(0.0286P)^2^+1.4614P]
 where P=(Fo^2^+2Fc^2^)/3
;
_refine_ls_weighting_scheme calc
_refine_ls_wR_factor_gt 0.0719
_refine_ls_wR_factor_ref 0.0786
_reflns_Friedel_coverage 0.000
_reflns_number_gt 9968
_reflns_number_total 12583
_reflns_threshold_expression 'I > 2\s(I)'
_cod_data_source_file c3cc46596a.txt
_cod_data_source_block compd5
_cod_database_code 7110022
_olex2_refinement_description
;
1. Fixed Uiso
 At 1.2 times of:
  All C(H) groups
 At 1.5 times of:
  All C(H,H,H) groups
2.a Ternary CH refined with riding coordinates:
 C10(H10), C7(H7)
2.b Aromatic/amide H refined with riding coordinates:
 C32(H32), C33(H33), C34(H34), C30(H30), C31(H31), C24(H24), C25(H25),
 C26(H26), C27(H27), C28(H28), C5(H5), C4(H4), C3(H3)
2.c Idealised Me refined as rotating group:
 C12(H12A,H12B,H12C), C35(H35A,H35B,H35C), C20(H20A,H20B,H20C), C21(H21A,H21B,
 H21C), C19(H19A,H19B,H19C), C14(H14A,H14B,H14C), C13(H13A,H13B,H13C), C15(H15A,
 H15B,H15C), C17(H17A,H17B,H17C), C16(H16A,H16B,H16C), C18(H18A,H18B,H18C),
 C11(H11A,H11B,H11C), C8(H8A,H8B,H8C), C9(H9A,H9B,H9C)
;
_shelx_space_group_comment
;
The symmetry employed for this shelxl refinement is uniquely defined
by the following loop, which should always be used as a source of
symmetry information in preference to the above space-group names.
They are only intended as comments.
;
_shelxl_version_number 2013-2

loop_
_space_group_symop_operation_xyz
'x, y, z'
'-x+1/2, y+1/2, -z+1/2'
'-x, -y, -z'
'x-1/2, -y-1/2, z-1/2'

loop_
_atom_site_label
_atom_site_type_symbol
_atom_site_fract_x
_atom_site_fract_y
_atom_site_fract_z
_atom_site_U_iso_or_equiv
_atom_site_adp_type
_atom_site_occupancy
_atom_site_site_symmetry_order
_atom_site_calc_flag
_atom_site_refinement_flags_posn
_atom_site_refinement_flags_adp
Ru1 Ru 0.47553(3) 0.17544(2) 0.03323(2) 0.01869(8) Uani 1 1 d . .
P3 P 0.45003(9) 0.24517(4) 0.13082(6) 0.0253(2) Uani 1 1 d . .
P1 P 0.38657(9) 0.09328(4) 0.08865(6) 0.0270(2) Uani 1 1 d . .
P2 P 0.28824(9) 0.19703(5) -0.03693(6) 0.0277(2) Uani 1 1 d . .
O1 O 0.5559(2) 0.12280(10) -0.05792(13) 0.0236(6) Uani 1 1 d . .
N2 N 0.7754(3) 0.14104(13) -0.07573(17) 0.0236(7) Uani 1 1 d . .
N1 N 0.6652(3) 0.18926(12) 0.02191(16) 0.0216(7) Uani 1 1 d . .
C12 C 0.8621(4) 0.1350(2) 0.2436(2) 0.0611(14) Uani 1 1 d . .
H12A H 0.9566 0.1338 0.2503 0.092 Uiso 1 1 calc R U
H12B H 0.8274 0.0958 0.2640 0.092 Uiso 1 1 calc R U
H12C H 0.8312 0.1713 0.2724 0.092 Uiso 1 1 calc R U
C32 C 0.7733(7) 0.5618(2) 0.0036(3) 0.0743(18) Uani 1 1 d . .
H32 H 0.7715 0.5858 -0.0433 0.089 Uiso 1 1 calc R U
C33 C 0.6631(6) 0.5380(2) 0.0292(3) 0.0721(16) Uani 1 1 d . .
H33 H 0.5828 0.5464 0.0003 0.087 Uiso 1 1 calc R U
C34 C 0.6659(5) 0.5020(2) 0.0960(3) 0.0597(14) Uani 1 1 d . .
H34 H 0.5877 0.4860 0.1129 0.072 Uiso 1 1 calc R U
C29 C 0.7810(4) 0.48880(19) 0.1386(3) 0.0435(11) Uani 1 1 d . .
C35 C 0.7858(5) 0.4479(2) 0.2099(3) 0.0596(14) Uani 1 1 d . .
H35A H 0.7259 0.4124 0.2004 0.089 Uiso 1 1 calc R U
H35B H 0.7609 0.4729 0.2544 0.089 Uiso 1 1 calc R U
H35C H 0.8736 0.4317 0.2216 0.089 Uiso 1 1 calc R U
C30 C 0.8891(5) 0.5143(3) 0.1140(4) 0.084(2) Uani 1 1 d . .
H30 H 0.9697 0.5075 0.1433 0.101 Uiso 1 1 calc R U
C31 C 0.8834(6) 0.5503(3) 0.0463(5) 0.111(3) Uani 1 1 d . .
H31 H 0.9610 0.5674 0.0298 0.133 Uiso 1 1 calc R U
C20 C 0.5150(4) 0.32322(17) 0.1127(2) 0.0438(11) Uani 1 1 d . .
H20A H 0.6070 0.3196 0.1053 0.066 Uiso 1 1 calc R U
H20B H 0.5037 0.3508 0.1575 0.066 Uiso 1 1 calc R U
H20C H 0.4692 0.3413 0.0653 0.066 Uiso 1 1 calc R U
C21 C 0.5373(4) 0.2274(2) 0.2251(2) 0.0419(11) Uani 1 1 d . .
H21A H 0.5213 0.2608 0.2627 0.063 Uiso 1 1 calc R U
H21B H 0.6299 0.2250 0.2189 0.063 Uiso 1 1 calc R U
H21C H 0.5077 0.1867 0.2444 0.063 Uiso 1 1 calc R U
C19 C 0.2924(3) 0.26759(18) 0.1605(2) 0.0337(10) Uani 1 1 d . .
H19A H 0.2478 0.2299 0.1775 0.050 Uiso 1 1 calc R U
H19B H 0.2413 0.2870 0.1160 0.050 Uiso 1 1 calc R U
H19C H 0.3034 0.2979 0.2038 0.050 Uiso 1 1 calc R U
C14 C 0.3212(4) 0.03325(17) 0.0205(3) 0.0427(11) Uani 1 1 d . .
H14A H 0.3185 -0.0075 0.0477 0.064 Uiso 1 1 calc R U
H14B H 0.3760 0.0295 -0.0229 0.064 Uiso 1 1 calc R U
H14C H 0.2337 0.0453 0.0000 0.064 Uiso 1 1 calc R U
C13 C 0.5124(4) 0.04910(18) 0.1464(2) 0.0422(11) Uani 1 1 d . .
H13A H 0.5424 0.0736 0.1931 0.063 Uiso 1 1 calc R U
H13B H 0.5848 0.0415 0.1146 0.063 Uiso 1 1 calc R U
H13C H 0.4775 0.0085 0.1623 0.063 Uiso 1 1 calc R U
C15 C 0.2659(4) 0.09851(19) 0.1590(2) 0.0404(11) Uani 1 1 d . .
H15A H 0.2403 0.0558 0.1736 0.061 Uiso 1 1 calc R U
H15B H 0.1903 0.1214 0.1353 0.061 Uiso 1 1 calc R U
H15C H 0.3021 0.1211 0.2058 0.061 Uiso 1 1 calc R U
C17 C 0.1247(3) 0.18462(19) -0.0097(2) 0.0401(11) Uani 1 1 d . .
H17A H 0.1106 0.1394 -0.0012 0.060 Uiso 1 1 calc R U
H17B H 0.0626 0.1999 -0.0518 0.060 Uiso 1 1 calc R U
H17C H 0.1129 0.2079 0.0387 0.060 Uiso 1 1 calc R U
C16 C 0.2810(4) 0.1571(2) -0.1316(2) 0.0467(12) Uani 1 1 d . .
H16A H 0.2782 0.1112 -0.1235 0.070 Uiso 1 1 calc R U
H16B H 0.3575 0.1680 -0.1582 0.070 Uiso 1 1 calc R U
H16C H 0.2033 0.1705 -0.1638 0.070 Uiso 1 1 calc R U
C18 C 0.2789(4) 0.27957(19) -0.0663(3) 0.0515(13) Uani 1 1 d . .
H18A H 0.2079 0.2852 -0.1073 0.077 Uiso 1 1 calc R U
H18B H 0.3602 0.2922 -0.0866 0.077 Uiso 1 1 calc R U
H18C H 0.2634 0.3059 -0.0209 0.077 Uiso 1 1 calc R U
C22 C 0.6694(3) 0.14965(15) -0.0418(2) 0.0203(8) Uani 1 1 d . .
C23 C 0.7795(3) 0.10640(15) -0.1444(2) 0.0213(8) Uani 1 1 d . .
C24 C 0.8966(3) 0.07771(17) -0.1575(2) 0.0327(10) Uani 1 1 d . .
H24 H 0.9666 0.0807 -0.1181 0.039 Uiso 1 1 calc R U
C25 C 0.9139(4) 0.04516(18) -0.2257(2) 0.0368(10) Uani 1 1 d . .
H25 H 0.9949 0.0263 -0.2326 0.044 Uiso 1 1 calc R U
C26 C 0.8145(4) 0.03997(17) -0.2836(2) 0.0337(10) Uani 1 1 d . .
H26 H 0.8260 0.0174 -0.3305 0.040 Uiso 1 1 calc R U
C27 C 0.6971(4) 0.06813(17) -0.2726(2) 0.0325(10) Uani 1 1 d . .
H27 H 0.6280 0.0652 -0.3126 0.039 Uiso 1 1 calc R U
C28 C 0.6793(3) 0.10032(16) -0.2042(2) 0.0269(9) Uani 1 1 d . .
H28 H 0.5977 0.1187 -0.1976 0.032 Uiso 1 1 calc R U
C1 C 0.7719(3) 0.22623(16) 0.0524(2) 0.0235(9) Uani 1 1 d . .
C6 C 0.7980(3) 0.28447(17) 0.0180(2) 0.0294(9) Uani 1 1 d . .
C5 C 0.8938(4) 0.32276(19) 0.0562(3) 0.0408(10) Uani 1 1 d . .
H5 H 0.9128 0.3626 0.0342 0.049 Uiso 1 1 calc R U
C4 C 0.9607(4) 0.3037(2) 0.1249(3) 0.0452(12) Uani 1 1 d . .
H4 H 1.0245 0.3307 0.1501 0.054 Uiso 1 1 calc R U
C3 C 0.9363(3) 0.2461(2) 0.1574(2) 0.0386(10) Uani 1 1 d . .
H3 H 0.9840 0.2335 0.2047 0.046 Uiso 1 1 calc R U
C2 C 0.8429(3) 0.20610(18) 0.1220(2) 0.0271(9) Uani 1 1 d . .
C10 C 0.8173(4) 0.14160(19) 0.1564(2) 0.0345(10) Uani 1 1 d . .
H10 H 0.7216 0.1354 0.1512 0.041 Uiso 1 1 calc R U
C11 C 0.8746(4) 0.08841(18) 0.1109(2) 0.0397(11) Uani 1 1 d . .
H11A H 0.8471 0.0930 0.0549 0.059 Uiso 1 1 calc R U
H11B H 0.8448 0.0476 0.1296 0.059 Uiso 1 1 calc R U
H11C H 0.9690 0.0903 0.1187 0.059 Uiso 1 1 calc R U
C7 C 0.7265(4) 0.30572(18) -0.0585(2) 0.0401(11) Uani 1 1 d . .
H7 H 0.6458 0.2800 -0.0669 0.048 Uiso 1 1 calc R U
C8 C 0.6877(4) 0.3758(2) -0.0595(3) 0.0594(14) Uani 1 1 d . .
H8A H 0.6307 0.3846 -0.1069 0.089 Uiso 1 1 calc R U
H8B H 0.7652 0.4021 -0.0591 0.089 Uiso 1 1 calc R U
H8C H 0.6424 0.3852 -0.0130 0.089 Uiso 1 1 calc R U
C9 C 0.8074(5) 0.2928(2) -0.1269(3) 0.0728(17) Uani 1 1 d . .
H9A H 0.8849 0.3194 -0.1217 0.109 Uiso 1 1 calc R U
H9B H 0.7566 0.3027 -0.1764 0.109 Uiso 1 1 calc R U
H9C H 0.8327 0.2482 -0.1266 0.109 Uiso 1 1 calc R U

loop_
_atom_site_aniso_label
_atom_site_aniso_U_11
_atom_site_aniso_U_22
_atom_site_aniso_U_33
_atom_site_aniso_U_23
_atom_site_aniso_U_13
_atom_site_aniso_U_12
Ru1 0.01813(14) 0.01912(14) 0.01909(14) -0.00206(14) 0.00316(12) -0.00181(13)
P3 0.0226(5) 0.0287(5) 0.0252(5) -0.0083(4) 0.0061(4) -0.0028(4)
P1 0.0249(5) 0.0244(5) 0.0321(6) 0.0027(4) 0.0043(5) -0.0046(4)
P2 0.0268(5) 0.0314(6) 0.0242(6) -0.0025(5) -0.0009(5) 0.0047(4)
O1 0.0217(13) 0.0251(13) 0.0243(14) -0.0093(11) 0.0043(10) -0.0034(11)
N2 0.0213(16) 0.0262(17) 0.0237(18) -0.0084(14) 0.0046(14) -0.0009(13)
N1 0.0215(15) 0.0242(17) 0.0198(17) -0.0038(13) 0.0051(13) -0.0057(12)
C12 0.062(3) 0.088(4) 0.033(3) 0.011(3) -0.001(2) 0.010(3)
C32 0.133(6) 0.039(3) 0.055(4) 0.010(3) 0.028(4) 0.015(4)
C33 0.099(5) 0.061(4) 0.052(4) 0.011(3) -0.018(3) -0.003(3)
C34 0.055(3) 0.065(3) 0.056(3) 0.000(3) -0.012(3) -0.011(3)
C29 0.056(3) 0.033(3) 0.043(3) -0.002(2) 0.011(2) 0.003(2)
C35 0.072(3) 0.057(3) 0.050(3) 0.005(3) 0.002(3) -0.005(3)
C30 0.048(3) 0.092(4) 0.115(5) 0.059(4) 0.022(3) 0.012(3)
C31 0.080(5) 0.099(5) 0.163(8) 0.069(5) 0.063(5) 0.018(4)
C20 0.042(2) 0.034(2) 0.058(3) -0.021(2) 0.020(2) -0.007(2)
C21 0.032(2) 0.066(3) 0.028(2) -0.016(2) 0.0003(18) 0.003(2)
C19 0.029(2) 0.037(2) 0.036(3) -0.013(2) 0.0081(19) -0.0002(18)
C14 0.048(3) 0.024(2) 0.056(3) -0.002(2) 0.001(2) -0.0083(19)
C13 0.040(2) 0.034(2) 0.052(3) 0.015(2) 0.001(2) -0.0040(19)
C15 0.036(2) 0.044(3) 0.043(3) 0.006(2) 0.012(2) -0.011(2)
C17 0.027(2) 0.050(3) 0.043(3) -0.012(2) -0.0002(19) 0.0038(19)
C16 0.043(3) 0.063(3) 0.032(3) -0.012(2) -0.008(2) 0.015(2)
C18 0.063(3) 0.042(3) 0.047(3) 0.012(2) -0.010(2) 0.011(2)
C22 0.0229(19) 0.0176(18) 0.020(2) 0.0010(16) -0.0021(17) -0.0016(15)
C23 0.0223(19) 0.0201(19) 0.022(2) 0.0010(16) 0.0054(16) -0.0028(15)
C24 0.024(2) 0.042(2) 0.032(2) -0.0045(19) 0.0051(18) 0.0021(18)
C25 0.035(2) 0.041(2) 0.036(3) -0.003(2) 0.015(2) 0.009(2)
C26 0.050(3) 0.028(2) 0.025(2) -0.0046(18) 0.014(2) 0.003(2)
C27 0.038(2) 0.033(2) 0.026(2) -0.0021(18) 0.0026(19) -0.0051(19)
C28 0.024(2) 0.026(2) 0.030(2) -0.0013(18) 0.0066(18) 0.0020(16)
C1 0.0187(18) 0.030(2) 0.024(2) -0.0121(17) 0.0103(16) -0.0021(16)
C6 0.028(2) 0.025(2) 0.037(3) -0.0066(18) 0.0152(18) -0.0052(17)
C5 0.031(2) 0.029(2) 0.065(3) -0.013(2) 0.018(2) -0.008(2)
C4 0.019(2) 0.050(3) 0.067(3) -0.035(3) 0.005(2) -0.0101(19)
C3 0.024(2) 0.053(3) 0.038(3) -0.020(2) -0.0006(19) -0.002(2)
C2 0.0181(19) 0.037(2) 0.027(2) -0.0076(18) 0.0050(17) -0.0004(17)
C10 0.019(2) 0.052(3) 0.032(2) 0.008(2) -0.0010(18) -0.0030(19)
C11 0.036(2) 0.037(2) 0.044(3) 0.008(2) -0.003(2) 0.0022(19)
C7 0.047(3) 0.035(2) 0.040(3) 0.006(2) 0.012(2) -0.010(2)
C8 0.072(3) 0.047(3) 0.063(4) 0.014(3) 0.027(3) 0.009(3)
C9 0.129(5) 0.049(3) 0.045(3) 0.004(3) 0.031(3) 0.005(3)

loop_
_atom_type_symbol
_atom_type_description
_atom_type_scat_dispersion_real
_atom_type_scat_dispersion_imag
_atom_type_scat_source
C C 0.0033 0.0016 'International Tables Vol C Tables 4.2.6.8 and 6.1.1.4'
H H 0.0000 0.0000 'International Tables Vol C Tables 4.2.6.8 and 6.1.1.4'
N N 0.0061 0.0033 'International Tables Vol C Tables 4.2.6.8 and 6.1.1.4'
O O 0.0106 0.0060 'International Tables Vol C Tables 4.2.6.8 and 6.1.1.4'
P P 0.1023 0.0942 'International Tables Vol C Tables 4.2.6.8 and 6.1.1.4'
Ru Ru -1.2594 0.8363 'International Tables Vol C Tables 4.2.6.8 and 6.1.1.4'

loop_
_geom_angle_atom_site_label_1
_geom_angle_atom_site_label_2
_geom_angle_atom_site_label_3
_geom_angle
P3 Ru1 C22 131.50(8)
P1 Ru1 P3 96.53(4)
P1 Ru1 P2 90.72(4)
P1 Ru1 C22 115.30(8)
P2 Ru1 P3 96.31(4)
P2 Ru1 C22 117.60(8)
O1 Ru1 P3 162.60(6)
O1 Ru1 P1 96.26(7)
O1 Ru1 P2 95.28(6)
O1 Ru1 C22 31.18(9)
N1 Ru1 P3 98.96(8)
N1 Ru1 P1 126.98(8)
N1 Ru1 P2 136.77(9)
N1 Ru1 O1 63.82(9)
N1 Ru1 C22 32.67(10)
C20 P3 Ru1 113.27(13)
C20 P3 C19 99.74(17)
C21 P3 Ru1 116.01(13)
C21 P3 C20 100.08(19)
C21 P3 C19 101.42(18)
C19 P3 Ru1 122.85(12)
C14 P1 Ru1 114.79(14)
C14 P1 C13 101.56(19)
C14 P1 C15 103.07(19)
C13 P1 Ru1 108.97(12)
C15 P1 Ru1 125.02(14)
C15 P1 C13 100.21(19)
C17 P2 Ru1 128.33(14)
C16 P2 Ru1 110.33(13)
C16 P2 C17 101.20(19)
C18 P2 Ru1 111.50(15)
C18 P2 C17 100.4(2)
C18 P2 C16 101.6(2)
C22 O1 Ru1 91.40(19)
C22 N2 C23 122.7(3)
C22 N1 Ru1 95.01(19)
C22 N1 C1 123.2(3)
C1 N1 Ru1 141.6(2)
H12A C12 H12B 109.5
H12A C12 H12C 109.5
H12B C12 H12C 109.5
C10 C12 H12A 109.5
C10 C12 H12B 109.5
C10 C12 H12C 109.5
C33 C32 H32 121.1
C31 C32 H32 121.1
C31 C32 C33 117.9(5)
C32 C33 H33 119.4
C32 C33 C34 121.1(5)
C34 C33 H33 119.4
C33 C34 H34 119.7
C33 C34 C29 120.6(5)
C29 C34 H34 119.7
C34 C29 C35 121.1(4)
C30 C29 C34 117.7(5)
C30 C29 C35 121.2(5)
C29 C35 H35A 109.5
C29 C35 H35B 109.5
C29 C35 H35C 109.5
H35A C35 H35B 109.5
H35A C35 H35C 109.5
H35B C35 H35C 109.5
C29 C30 H30 119.8
C29 C30 C31 120.4(5)
C31 C30 H30 119.8
C32 C31 C30 122.3(6)
C32 C31 H31 118.9
C30 C31 H31 118.9
P3 C20 H20A 109.5
P3 C20 H20B 109.5
P3 C20 H20C 109.5
H20A C20 H20B 109.5
H20A C20 H20C 109.5
H20B C20 H20C 109.5
P3 C21 H21A 109.5
P3 C21 H21B 109.5
P3 C21 H21C 109.5
H21A C21 H21B 109.5
H21A C21 H21C 109.5
H21B C21 H21C 109.5
P3 C19 H19A 109.5
P3 C19 H19B 109.5
P3 C19 H19C 109.5
H19A C19 H19B 109.5
H19A C19 H19C 109.5
H19B C19 H19C 109.5
P1 C14 H14A 109.5
P1 C14 H14B 109.5
P1 C14 H14C 109.5
H14A C14 H14B 109.5
H14A C14 H14C 109.5
H14B C14 H14C 109.5
P1 C13 H13A 109.5
P1 C13 H13B 109.5
P1 C13 H13C 109.5
H13A C13 H13B 109.5
H13A C13 H13C 109.5
H13B C13 H13C 109.5
P1 C15 H15A 109.5
P1 C15 H15B 109.5
P1 C15 H15C 109.5
H15A C15 H15B 109.5
H15A C15 H15C 109.5
H15B C15 H15C 109.5
P2 C17 H17A 109.5
P2 C17 H17B 109.5
P2 C17 H17C 109.5
H17A C17 H17B 109.5
H17A C17 H17C 109.5
H17B C17 H17C 109.5
P2 C16 H16A 109.5
P2 C16 H16B 109.5
P2 C16 H16C 109.5
H16A C16 H16B 109.5
H16A C16 H16C 109.5
H16B C16 H16C 109.5
P2 C18 H18A 109.5
P2 C18 H18B 109.5
P2 C18 H18C 109.5
H18A C18 H18B 109.5
H18A C18 H18C 109.5
H18B C18 H18C 109.5
O1 C22 Ru1 57.42(16)
O1 C22 N1 109.7(3)
N2 C22 Ru1 173.9(3)
N2 C22 O1 128.7(3)
N2 C22 N1 121.6(3)
N1 C22 Ru1 52.32(15)
N2 C23 C24 117.2(3)
N2 C23 C28 126.2(3)
C24 C23 C28 116.5(3)
C23 C24 H24 118.9
C25 C24 C23 122.2(4)
C25 C24 H24 118.9
C24 C25 H25 119.9
C26 C25 C24 120.3(4)
C26 C25 H25 119.9
C25 C26 H26 120.5
C25 C26 C27 119.0(4)
C27 C26 H26 120.5
C26 C27 H27 119.6
C28 C27 C26 120.8(4)
C28 C27 H27 119.6
C23 C28 H28 119.4
C27 C28 C23 121.2(3)
C27 C28 H28 119.4
C6 C1 N1 120.2(3)
C6 C1 C2 120.9(3)
C2 C1 N1 118.6(3)
C1 C6 C7 121.7(3)
C5 C6 C1 117.9(4)
C5 C6 C7 120.5(4)
C6 C5 H5 119.5
C4 C5 C6 121.1(4)
C4 C5 H5 119.5
C5 C4 H4 119.7
C3 C4 C5 120.7(4)
C3 C4 H4 119.7
C4 C3 H3 119.6
C4 C3 C2 120.8(4)
C2 C3 H3 119.6
C1 C2 C10 120.1(3)
C3 C2 C1 118.6(4)
C3 C2 C10 121.3(4)
C12 C10 H10 106.9
C2 C10 C12 114.3(3)
C2 C10 H10 106.9
C2 C10 C11 112.0(3)
C11 C10 C12 109.5(3)
C11 C10 H10 106.9
C10 C11 H11A 109.5
C10 C11 H11B 109.5
C10 C11 H11C 109.5
H11A C11 H11B 109.5
H11A C11 H11C 109.5
H11B C11 H11C 109.5
C6 C7 H7 107.8
C6 C7 C8 113.8(4)
C6 C7 C9 110.3(4)
C8 C7 H7 107.8
C9 C7 H7 107.8
C9 C7 C8 109.0(3)
C7 C8 H8A 109.5
C7 C8 H8B 109.5
C7 C8 H8C 109.5
H8A C8 H8B 109.5
H8A C8 H8C 109.5
H8B C8 H8C 109.5
C7 C9 H9A 109.5
C7 C9 H9B 109.5
C7 C9 H9C 109.5
H9A C9 H9B 109.5
H9A C9 H9C 109.5
H9B C9 H9C 109.5

loop_
_geom_bond_atom_site_label_1
_geom_bond_atom_site_label_2
_geom_bond_distance
Ru1 P3 2.2606(10)
Ru1 P1 2.2196(10)
Ru1 P2 2.2442(10)
Ru1 O1 2.145(2)
Ru1 N1 2.022(3)
Ru1 C22 2.545(3)
P3 C20 1.820(4)
P3 C21 1.820(4)
P3 C19 1.822(3)
P1 C14 1.814(4)
P1 C13 1.826(4)
P1 C15 1.818(4)
P2 C17 1.823(4)
P2 C16 1.823(4)
P2 C18 1.816(4)
O1 C22 1.318(4)
N2 C22 1.304(4)
N2 C23 1.388(4)
N1 C22 1.379(4)
N1 C1 1.419(4)
C12 H12A 0.9800
C12 H12B 0.9800
C12 H12C 0.9800
C12 C10 1.530(5)
C32 H32 0.9500
C32 C33 1.360(7)
C32 C31 1.325(8)
C33 H33 0.9500
C33 C34 1.370(6)
C34 H34 0.9500
C34 C29 1.374(6)
C29 C35 1.492(6)
C29 C30 1.349(6)
C35 H35A 0.9800
C35 H35B 0.9800
C35 H35C 0.9800
C30 H30 0.9500
C30 C31 1.383(8)
C31 H31 0.9500
C20 H20A 0.9800
C20 H20B 0.9800
C20 H20C 0.9800
C21 H21A 0.9800
C21 H21B 0.9800
C21 H21C 0.9800
C19 H19A 0.9800
C19 H19B 0.9800
C19 H19C 0.9800
C14 H14A 0.9800
C14 H14B 0.9800
C14 H14C 0.9800
C13 H13A 0.9800
C13 H13B 0.9800
C13 H13C 0.9800
C15 H15A 0.9800
C15 H15B 0.9800
C15 H15C 0.9800
C17 H17A 0.9800
C17 H17B 0.9800
C17 H17C 0.9800
C16 H16A 0.9800
C16 H16B 0.9800
C16 H16C 0.9800
C18 H18A 0.9800
C18 H18B 0.9800
C18 H18C 0.9800
C23 C24 1.396(5)
C23 C28 1.402(5)
C24 H24 0.9500
C24 C25 1.381(5)
C25 H25 0.9500
C25 C26 1.372(5)
C26 H26 0.9500
C26 C27 1.387(5)
C27 H27 0.9500
C27 C28 1.381(5)
C28 H28 0.9500
C1 C6 1.402(5)
C1 C2 1.411(5)
C6 C5 1.400(5)
C6 C7 1.515(5)
C5 H5 0.9500
C5 C4 1.373(6)
C4 H4 0.9500
C4 C3 1.370(5)
C3 H3 0.9500
C3 C2 1.387(5)
C2 C10 1.518(5)
C10 H10 1.0000
C10 C11 1.520(5)
C11 H11A 0.9800
C11 H11B 0.9800
C11 H11C 0.9800
C7 H7 1.0000
C7 C8 1.534(5)
C7 C9 1.526(6)
C8 H8A 0.9800
C8 H8B 0.9800
C8 H8C 0.9800
C9 H9A 0.9800
C9 H9B 0.9800
C9 H9C 0.9800

loop_
_geom_torsion_atom_site_label_1
_geom_torsion_atom_site_label_2
_geom_torsion_atom_site_label_3
_geom_torsion_atom_site_label_4
_geom_torsion
Ru1 O1 C22 N2 -179.6(3)
Ru1 O1 C22 N1 3.0(3)
Ru1 N1 C22 O1 -3.1(3)
Ru1 N1 C22 N2 179.2(3)
Ru1 N1 C1 C6 -90.0(4)
Ru1 N1 C1 C2 84.0(4)
N2 C23 C24 C25 -176.2(3)
N2 C23 C28 C27 175.4(3)
N1 C1 C6 C5 171.9(3)
N1 C1 C6 C7 -8.6(5)
N1 C1 C2 C3 -171.8(3)
N1 C1 C2 C10 8.7(5)
C32 C33 C34 C29 -0.3(8)
C33 C32 C31 C30 1.4(10)
C33 C34 C29 C35 -178.0(4)
C33 C34 C29 C30 2.3(8)
C34 C29 C30 C31 -2.5(9)
C29 C30 C31 C32 0.7(11)
C35 C29 C30 C31 177.8(5)
C31 C32 C33 C34 -1.5(9)
C22 N2 C23 C24 -153.4(3)
C22 N2 C23 C28 30.4(5)
C22 N1 C1 C6 82.4(4)
C22 N1 C1 C2 -103.5(4)
C23 N2 C22 O1 9.2(6)
C23 N2 C22 N1 -173.6(3)
C23 C24 C25 C26 -0.1(6)
C24 C23 C28 C27 -0.7(5)
C24 C25 C26 C27 0.3(6)
C25 C26 C27 C28 -0.8(6)
C26 C27 C28 C23 1.0(6)
C28 C23 C24 C25 0.2(5)
C1 N1 C22 Ru1 -175.3(4)
C1 N1 C22 O1 -178.4(3)
C1 N1 C22 N2 3.9(5)
C1 C6 C5 C4 0.4(5)
C1 C6 C7 C8 138.1(4)
C1 C6 C7 C9 -98.9(4)
C1 C2 C10 C12 -159.1(3)
C1 C2 C10 C11 75.7(4)
C6 C1 C2 C3 2.2(5)
C6 C1 C2 C10 -177.3(3)
C6 C5 C4 C3 0.8(6)
C5 C6 C7 C8 -42.5(5)
C5 C6 C7 C9 80.5(4)
C5 C4 C3 C2 -0.5(6)
C4 C3 C2 C1 -0.9(5)
C4 C3 C2 C10 178.5(3)
C3 C2 C10 C12 21.4(5)
C3 C2 C10 C11 -103.8(4)
C2 C1 C6 C5 -2.0(5)
C2 C1 C6 C7 177.5(3)
C7 C6 C5 C4 -179.0(4)
